data_4506645
loop_
_publ_author_name
'Gao, Hai Yue'
'Zhao, Xiao Ran'
'Wang, Hui'
'Pang, Xue'
'Jin, Wei Jun'

_publ_section_title
;
 Phosphorescent Cocrystals Assembled by 1,4-Diiodotetrafluorobenzene
 and Fluorene and Its Heterocyclic Analogues Based on
 C--I&#x00B7;&#x00B7;&#x00B7;\p Halogen Bonding
;
_journal_issue 9
_journal_name_full 'Crystal Growth &amp; Design'
_journal_page_first 4377
_journal_paper_doi 10.1021/cg300515a
_journal_volume 12
_journal_year 2012
_chemical_formula_sum 'C18 H8 F4 I2 O'
_chemical_formula_weight 570.04
_chemical_name_systematic
;

 ?

;
_space_group_IT_number 2
_symmetry_cell_setting triclinic
_symmetry_space_group_name_Hall '-P 1'
_symmetry_space_group_name_H-M 'P -1'
_atom_sites_solution_hydrogens geom
_atom_sites_solution_primary direct
_atom_sites_solution_secondary difmap
_audit_creation_method SHELXL-97
_cell_angle_alpha 90.582(3)
_cell_angle_beta 101.061(3)
_cell_angle_gamma 101.593(3)
_cell_formula_units_Z 1
_cell_length_a 5.4259(11)
_cell_length_b 5.7691(11)
_cell_length_c 13.919(3)
_cell_measurement_reflns_used 1012
_cell_measurement_temperature 150(2)
_cell_measurement_theta_max 24.8
_cell_measurement_theta_min 3.61
_cell_volume 418.35(15)
_computing_cell_refinement 'Bruker SMART'
_computing_data_collection 'Bruker SMART'
_computing_data_reduction 'Bruker SAINT'
_computing_molecular_graphics 'Bruker SHELXTL'
_computing_publication_material 'Bruker SHELXTL'
_computing_structure_refinement 'SHELXL-97 (Sheldrick, 1997)'
_computing_structure_solution 'SHELXS-97 (Sheldrick, 1990)'
_diffrn_ambient_temperature 150(2)
_diffrn_measured_fraction_theta_full 0.982
_diffrn_measured_fraction_theta_max 0.982
_diffrn_measurement_device_type 'CCD area detector'
_diffrn_measurement_method 'phi and omega scans'
_diffrn_radiation_monochromator graphite
_diffrn_radiation_source 'fine-focus sealed tube'
_diffrn_radiation_type MoK\a
_diffrn_radiation_wavelength 0.71073
_diffrn_reflns_av_R_equivalents 0.0247
_diffrn_reflns_av_sigmaI/netI 0.0475
_diffrn_reflns_limit_h_max 4
_diffrn_reflns_limit_h_min -6
_diffrn_reflns_limit_k_max 6
_diffrn_reflns_limit_k_min -6
_diffrn_reflns_limit_l_max 15
_diffrn_reflns_limit_l_min -16
_diffrn_reflns_number 2157
_diffrn_reflns_theta_full 25.24
_diffrn_reflns_theta_max 25.24
_diffrn_reflns_theta_min 2.99
_exptl_absorpt_coefficient_mu 3.803
_exptl_absorpt_correction_T_max 0.8326
_exptl_absorpt_correction_T_min 0.4498
_exptl_absorpt_correction_type multi-scan
_exptl_absorpt_process_details sadabs
_exptl_crystal_density_diffrn 2.263
_exptl_crystal_density_method 'not measured'
_exptl_crystal_F_000 266
_exptl_crystal_size_max 0.25
_exptl_crystal_size_mid 0.10
_exptl_crystal_size_min 0.05
_refine_diff_density_max 4.640
_refine_diff_density_min -1.322
_refine_diff_density_rms 0.221
_refine_ls_extinction_method none
_refine_ls_goodness_of_fit_ref 1.058
_refine_ls_hydrogen_treatment constr
_refine_ls_matrix_type full
_refine_ls_number_parameters 133
_refine_ls_number_reflns 1487
_refine_ls_number_restraints 216
_refine_ls_restrained_S_all 1.004
_refine_ls_R_factor_all 0.0575
_refine_ls_R_factor_gt 0.0535
_refine_ls_shift/su_max 0.000
_refine_ls_shift/su_mean 0.000
_refine_ls_structure_factor_coef Fsqd
_refine_ls_weighting_details 'calc w=1/[\s^2^(Fo^2^)+(0.0709P)^2^+4.7342P] where P=(Fo^2^+2Fc^2^)/3'
_refine_ls_weighting_scheme calc
_refine_ls_wR_factor_gt 0.1328
_refine_ls_wR_factor_ref 0.1367
_reflns_number_gt 1350
_reflns_number_total 1487
_reflns_threshold_expression >2sigma(I)
_cod_data_source_file cg300515a_si_006.cif
_cod_data_source_block 111008a_0m
_cod_depositor_comments
;
The following automatic conversions were performed:

'_symmetry_cell_setting' value 'Triclinic' changed to 'triclinic'
according to /home/saulius/struct/CIF-dictionaries/cif_core.dic
dictionary named 'cif_core.dic' version 2.4.2 from 2011-04-26.

Automatic conversion script
Id: cif_fix_values 1891 2012-01-12 08:04:46Z andrius 
;
_cod_original_sg_symbol_H-M P-1
_cod_database_code 4506645

loop_
_symmetry_equiv_pos_as_xyz
'x, y, z'
'-x, -y, -z'

loop_
_atom_site_label
_atom_site_type_symbol
_atom_site_fract_x
_atom_site_fract_y
_atom_site_fract_z
_atom_site_U_iso_or_equiv
_atom_site_adp_type
_atom_site_occupancy
_atom_site_symmetry_multiplicity
_atom_site_calc_flag
_atom_site_refinement_flags
_atom_site_disorder_assembly
_atom_site_disorder_group
C1 C 0.6036(15) 0.3751(14) 0.4361(6) 0.0217(16) Uani 1 1 d . . .
C2 C 0.6518(15) 0.3442(14) 0.5360(6) 0.0263(17) Uani 1 1 d . . .
C3 C 0.5476(17) 0.4688(15) 0.5983(6) 0.0274(17) Uani 1 1 d . . .
C4 C 0.5801(11) -0.1593(10) 1.0648(4) 0.031(3) Uani 0.50 1 d PGU A -1
C5 C 0.7429(16) -0.2529(14) 1.1365(5) 0.035(3) Uani 0.50 1 d PGU A -1
H5 H 0.6888 -0.4076 1.1577 0.041 Uiso 0.50 1 calc PR A -1
C6 C 0.9847(15) -0.1201(18) 1.1773(5) 0.0342(11) Uani 0.50 1 d PGU A -1
H6 H 1.0959 -0.1840 1.2263 0.041 Uiso 0.50 1 calc PR A -1
C7 C 1.0637(11) 0.1063(18) 1.1464(6) 0.037(3) Uani 0.50 1 d PGU A -1
H7 H 1.2290 0.1971 1.1742 0.044 Uiso 0.50 1 calc PR A -1
C8 C 0.9009(10) 0.1999(13) 1.0747(6) 0.030(3) Uani 0.50 1 d PGU A -1
H8 H 0.9549 0.3546 1.0535 0.036 Uiso 0.50 1 calc PR A -1
C9 C 0.6591(9) 0.0671(9) 1.0339(4) 0.025(2) Uani 0.50 1 d PGU A -1
O1 O 0.3471(13) -0.2833(9) 1.0234(5) 0.035(2) Uani 0.50 1 d PGU A -1
C10 C 0.4163(9) 0.0683(9) 0.9568(4) 0.031(3) Uani 0.50 1 d PGU A -1
C11 C 0.3558(14) 0.2447(12) 0.8948(5) 0.029(3) Uani 0.50 1 d PGU A -1
H11 H 0.4760 0.3899 0.8961 0.035 Uiso 0.50 1 calc PR A -1
C12 C 0.1194(16) 0.2086(16) 0.8307(5) 0.025(3) Uani 0.50 1 d PGU A -1
H12 H 0.0781 0.3291 0.7883 0.030 Uiso 0.50 1 calc PR A -1
C13 C -0.0564(12) -0.0038(18) 0.8288(5) 0.031(3) Uani 0.50 1 d PGU A -1
H13 H -0.2179 -0.0285 0.7851 0.037 Uiso 0.50 1 calc PR A -1
C14 C 0.0041(10) -0.1802(15) 0.8909(5) 0.034(3) Uani 0.50 1 d PGU A -1
H14 H -0.1160 -0.3253 0.8895 0.041 Uiso 0.50 1 calc PR A -1
C15 C 0.2405(9) -0.1441(10) 0.9549(4) 0.030(3) Uani 0.50 1 d PGU A -1
F1 F 0.8010(10) 0.1968(9) 0.5741(4) 0.0342(11) Uani 1 1 d . . .
F2 F 0.6010(11) 0.4334(10) 0.6943(4) 0.0369(12) Uani 1 1 d . . .
I1 I 0.75924(10) 0.18985(10) 0.34169(4) 0.0314(2) Uani 1 1 d . . .

loop_
_atom_site_aniso_label
_atom_site_aniso_U_11
_atom_site_aniso_U_22
_atom_site_aniso_U_33
_atom_site_aniso_U_23
_atom_site_aniso_U_13
_atom_site_aniso_U_12
C1 0.023(4) 0.022(4) 0.019(4) -0.006(3) 0.004(3) 0.004(3)
C2 0.023(4) 0.023(4) 0.035(5) 0.003(3) 0.007(3) 0.007(3)
C3 0.032(4) 0.027(4) 0.022(4) 0.000(3) 0.006(3) 0.004(3)
C4 0.038(4) 0.029(5) 0.032(5) 0.000(4) 0.013(4) 0.013(4)
C5 0.039(5) 0.035(5) 0.034(5) 0.003(4) 0.010(4) 0.014(4)
C6 0.0346(13) 0.0350(13) 0.0343(13) 0.0018(9) 0.0063(9) 0.0111(9)
C7 0.035(5) 0.041(5) 0.035(5) 0.004(5) -0.001(4) 0.017(4)
C8 0.028(5) 0.037(5) 0.029(5) -0.003(4) 0.007(4) 0.015(4)
C9 0.030(4) 0.027(5) 0.025(5) -0.003(4) 0.011(4) 0.014(4)
O1 0.042(4) 0.030(4) 0.036(5) 0.001(4) 0.012(4) 0.010(4)
C10 0.032(4) 0.032(5) 0.032(5) -0.001(4) 0.008(4) 0.012(4)
C11 0.028(5) 0.033(5) 0.028(5) -0.005(4) 0.007(4) 0.011(4)
C12 0.026(3) 0.025(3) 0.024(3) 0.0010(10) 0.0053(11) 0.0067(11)
C13 0.028(5) 0.042(5) 0.025(5) -0.009(4) 0.010(4) 0.010(4)
C14 0.034(5) 0.035(5) 0.035(5) -0.004(4) 0.013(4) 0.006(4)
C15 0.033(5) 0.032(5) 0.030(5) -0.003(4) 0.014(4) 0.012(4)
F1 0.0346(13) 0.0350(13) 0.0343(13) 0.0018(9) 0.0063(9) 0.0111(9)
F2 0.048(3) 0.045(3) 0.020(2) 0.002(2) 0.005(2) 0.017(3)
I1 0.0314(4) 0.0339(4) 0.0311(4) -0.0059(2) 0.0080(2) 0.0108(2)

loop_
_atom_type_symbol
_atom_type_description
_atom_type_scat_dispersion_real
_atom_type_scat_dispersion_imag
_atom_type_scat_source
C C 0.0033 0.0016 'International Tables Vol C Tables 4.2.6.8 and 6.1.1.4'
H H 0.0000 0.0000 'International Tables Vol C Tables 4.2.6.8 and 6.1.1.4'
O O 0.0106 0.0060 'International Tables Vol C Tables 4.2.6.8 and 6.1.1.4'
F F 0.0171 0.0103 'International Tables Vol C Tables 4.2.6.8 and 6.1.1.4'
I I -0.4742 1.8119 'International Tables Vol C Tables 4.2.6.8 and 6.1.1.4'

loop_
_geom_angle_atom_site_label_1
_geom_angle_atom_site_label_2
_geom_angle_atom_site_label_3
_geom_angle
_geom_angle_site_symmetry_1
_geom_angle_site_symmetry_3
C3 C1 C2 118.0(8) 2_666 .
C3 C1 I1 121.2(6) 2_666 .
C2 C1 I1 120.8(6) . .
F1 C2 C1 120.8(8) . .
F1 C2 C3 118.9(8) . .
C1 C2 C3 120.3(8) . .
F2 C3 C1 120.3(8) . 2_666
F2 C3 C2 118.0(8) . .
C1 C3 C2 121.6(8) 2_666 .
O1 C4 C5 121.5 . .
O1 C4 C9 118.5 . .
C5 C4 C9 120.0 . .
C6 C5 C4 120.0 . .
C6 C5 H5 120.0 . .
C4 C5 H5 120.0 . .
C5 C6 C7 120.0 . .
C5 C6 H6 120.0 . .
C7 C6 H6 120.0 . .
C6 C7 C8 120.0 . .
C6 C7 H7 120.0 . .
C8 C7 H7 120.0 . .
C7 C8 C9 120.0 . .
C7 C8 H8 120.0 . .
C9 C8 H8 120.0 . .
C8 C9 C4 120.0 . .
C8 C9 C10 143.4 . .
C4 C9 C10 96.6 . .
C4 O1 C15 106.8 . .
C11 C10 C15 120.0 . .
C11 C10 C9 129.7 . .
C15 C10 C9 110.3 . .
C10 C11 C12 120.0 . .
C10 C11 H11 120.0 . .
C12 C11 H11 120.0 . .
C13 C12 C11 120.0 . .
C13 C12 H12 120.0 . .
C11 C12 H12 120.0 . .
C14 C13 C12 120.0 . .
C14 C13 H13 120.0 . .
C12 C13 H13 120.0 . .
C15 C14 C13 120.0 . .
C15 C14 H14 120.0 . .
C13 C14 H14 120.0 . .
O1 C15 C14 132.1 . .
O1 C15 C10 107.9 . .
C14 C15 C10 120.0 . .

loop_
_geom_bond_atom_site_label_1
_geom_bond_atom_site_label_2
_geom_bond_distance
_geom_bond_site_symmetry_2
C1 C3 1.367(12) 2_666
C1 C2 1.384(12) .
C1 I1 2.084(8) .
C2 F1 1.334(10) .
C2 C3 1.389(12) .
C3 F2 1.338(10) .
C3 C1 1.367(12) 2_666
C4 O1 1.3382 .
C4 C5 1.3900 .
C4 C9 1.3900 .
C5 C6 1.3900 .
C5 H5 0.9500 .
C6 C7 1.3900 .
C6 H6 0.9500 .
C7 C8 1.3900 .
C7 H7 0.9500 .
C8 C9 1.3900 .
C8 H8 0.9500 .
C9 C10 1.5323 .
O1 C15 1.3713 .
C10 C11 1.3900 .
C10 C15 1.3900 .
C11 C12 1.3900 .
C11 H11 0.9500 .
C12 C13 1.3900 .
C12 H12 0.9500 .
C13 C14 1.3900 .
C13 H13 0.9500 .
C14 C15 1.3900 .
C14 H14 0.9500 .
